data_4333678
loop_
_publ_author_name
'Fabrice Pointillart'
'Boris Le Guennic'
'Olivier Maury'
'St\'ephane Golhen'
'Olivier Cador'
'Lahc\`ene Ouahab'

_publ_section_title
;
 Lanthanide Dinuclear Complexes Involving
 Tetrathiafulvalene-3-pyridine-N-oxide Ligand: Semiconductor Radical Salt,
 Magnetic, and Photophysical Studies
;
_journal_name_full 'Inorganic Chemistry'
_journal_page_first 1398
_journal_page_last 1408
_journal_paper_doi 10.1021/ic302095h
_journal_volume 52
_journal_year 2013
_chemical_formula_sum 'C70 H38 F18 N2 Nd2 O14 S14'
_chemical_formula_weight 2208.5
_chemical_name_systematic
;
 ?
;
_space_group_IT_number 14
_symmetry_cell_setting monoclinic
_symmetry_space_group_name_Hall '-P 2yn'
_symmetry_space_group_name_H-M 'P 1 21/n 1'
_atom_sites_solution_hydrogens geom
_atom_sites_solution_primary direct
_atom_sites_solution_secondary difmap
_audit_creation_method SHELXL-97
_cell_angle_alpha 90.00
_cell_angle_beta 103.845(2)
_cell_angle_gamma 90.00
_cell_formula_units_Z 2
_cell_length_a 14.2823(3)
_cell_length_b 18.3520(6)
_cell_length_c 19.0377(6)
_cell_measurement_reflns_used 10464
_cell_measurement_temperature 293(2)
_cell_measurement_theta_max 26.733
_cell_measurement_theta_min 0.998
_cell_volume 4845.0(2)
_computing_structure_refinement 'SHELXL-97 (Sheldrick, 1997)'
_diffrn_ambient_temperature 293(2)
_diffrn_measured_fraction_theta_full 0.991
_diffrn_measured_fraction_theta_max 0.991
_diffrn_radiation_monochromator graphite
_diffrn_radiation_source 'fine-focus sealed tube'
_diffrn_radiation_type MoK\a
_diffrn_radiation_wavelength 0.71073
_diffrn_reflns_av_R_equivalents 0.0285
_diffrn_reflns_av_sigmaI/netI 0.0400
_diffrn_reflns_limit_h_max 18
_diffrn_reflns_limit_h_min -18
_diffrn_reflns_limit_k_max 23
_diffrn_reflns_limit_k_min -23
_diffrn_reflns_limit_l_max 24
_diffrn_reflns_limit_l_min -24
_diffrn_reflns_number 20032
_diffrn_reflns_theta_full 26.73
_diffrn_reflns_theta_max 26.73
_diffrn_reflns_theta_min 2.22
_exptl_absorpt_coefficient_mu 1.449
_exptl_absorpt_correction_type none
_exptl_crystal_colour red
_exptl_crystal_density_diffrn 1.515
_exptl_crystal_description prism
_exptl_crystal_F_000 2180
_exptl_crystal_size_max 0.17
_exptl_crystal_size_mid 0.12
_exptl_crystal_size_min 0.08
_refine_diff_density_max 1.314
_refine_diff_density_min -0.619
_refine_diff_density_rms 0.109
_refine_ls_extinction_method none
_refine_ls_goodness_of_fit_ref 1.101
_refine_ls_hydrogen_treatment constr
_refine_ls_matrix_type full
_refine_ls_number_parameters 605
_refine_ls_number_reflns 10208
_refine_ls_number_restraints 0
_refine_ls_restrained_S_all 1.101
_refine_ls_R_factor_all 0.1001
_refine_ls_R_factor_gt 0.0604
_refine_ls_shift/su_max 0.000
_refine_ls_shift/su_mean 0.000
_refine_ls_structure_factor_coef Fsqd
_refine_ls_weighting_details 'calc w=1/[\s^2^(Fo^2^)+(0.1011P)^2^+7.5157P] where P=(Fo^2^+2Fc^2^)/3'
_refine_ls_weighting_scheme calc
_refine_ls_wR_factor_gt 0.1642
_refine_ls_wR_factor_ref 0.2078
_reflns_number_gt 6668
_reflns_number_total 10208
_reflns_threshold_expression >2sigma(I)
_cod_data_source_file ic302095h_si_002_4.cif
_cod_data_source_block import-fpr373
_cod_original_cell_volume 4844.9(2)
_cod_database_code 4333678

loop_
_symmetry_equiv_pos_as_xyz
'x, y, z'
'-x+1/2, y+1/2, -z+1/2'
'-x, -y, -z'
'x-1/2, -y-1/2, z-1/2'

loop_
_atom_site_label
_atom_site_type_symbol
_atom_site_fract_x
_atom_site_fract_y
_atom_site_fract_z
_atom_site_U_iso_or_equiv
_atom_site_adp_type
_atom_site_occupancy
_atom_site_symmetry_multiplicity
_atom_site_calc_flag
_atom_site_refinement_flags
_atom_site_disorder_assembly
_atom_site_disorder_group
C26 C 0.3022(6) 0.1555(5) 0.1170(5) 0.085(2) Uani 1 1 d . . .
C7 C 0.1977(5) 0.1060(4) -0.1213(4) 0.0768(19) Uani 1 1 d . . .
C16 C 0.4527(6) -0.1325(5) 0.1813(4) 0.0788(19) Uani 1 1 d . . .
C11 C 0.2763(5) 0.0642(4) -0.0840(4) 0.0732(17) Uani 1 1 d . . .
H11 H 0.2660 0.0167 -0.0706 0.088 Uiso 1 1 calc R . .
C23 C 0.4573(6) 0.1642(5) 0.3071(5) 0.093(2) Uani 1 1 d . . .
C34 C 0.5867(7) 0.1970(5) 0.1221(5) 0.093(2) Uani 1 1 d . A .
C20 C 0.5560(10) 0.1740(8) 0.4259(7) 0.135(4) Uani 1 1 d . . .
H20 H 0.6039 0.1705 0.4685 0.162 Uiso 1 1 calc R . .
C6 C 0.1001(6) 0.0748(5) -0.1349(5) 0.084(2) Uani 1 1 d . . .
C33 C 0.6643(7) 0.1741(6) 0.1781(6) 0.102(3) Uani 1 1 d . . .
H33 H 0.7035 0.2088 0.2062 0.122 Uiso 1 1 calc R . .
C22 C 0.4094(7) 0.2259(5) 0.3459(4) 0.101(3) Uani 1 1 d . . .
H22 H 0.3544 0.2542 0.3296 0.121 Uiso 1 1 calc R . .
C27 C 0.2155(8) 0.1975(6) 0.0742(6) 0.103(3) Uani 1 1 d . . .
C32 C 0.6837(6) 0.1004(6) 0.1924(5) 0.095(3) Uani 1 1 d . A .
C4 C -0.0797(7) 0.0506(5) -0.1955(6) 0.100(3) Uani 1 1 d . . .
C25 C 0.3411(7) 0.1763(5) 0.1856(5) 0.093(2) Uani 1 1 d . . .
H25 H 0.3141 0.2162 0.2036 0.111 Uiso 1 1 calc R . .
C14 C 0.4566(7) -0.2539(5) 0.2626(5) 0.100(3) Uani 1 1 d . . .
H14 H 0.4031 -0.2808 0.2391 0.120 Uiso 1 1 calc R . .
C10 C 0.3822(6) 0.1592(5) -0.0860(5) 0.087(2) Uani 1 1 d . . .
H10 H 0.4447 0.1776 -0.0731 0.104 Uiso 1 1 calc R . .
C12 C 0.6051(12) -0.2124(12) 0.3573(9) 0.184(8) Uani 1 1 d . . .
H12 H 0.6510 -0.2151 0.4010 0.221 Uiso 1 1 calc R . .
C9 C 0.3085(7) 0.2013(5) -0.1238(5) 0.103(3) Uani 1 1 d . . .
H9 H 0.3208 0.2484 -0.1374 0.124 Uiso 1 1 calc R . .
C13 C 0.5366(13) -0.2678(11) 0.3330(9) 0.183(8) Uani 1 1 d . . .
H13 H 0.5390 -0.3114 0.3583 0.220 Uiso 1 1 calc R . .
C19 C 0.2343(8) -0.1509(6) 0.0223(6) 0.103(3) Uani 1 1 d . . .
C15 C 0.4988(7) -0.1779(5) 0.2455(5) 0.096(3) Uani 1 1 d . . .
C8 C 0.2153(6) 0.1741(5) -0.1421(5) 0.090(2) Uani 1 1 d . . .
H8 H 0.1652 0.2025 -0.1686 0.108 Uiso 1 1 calc R . .
C17 C 0.3717(7) -0.1577(4) 0.1311(5) 0.090(2) Uani 1 1 d . . .
H17 H 0.3483 -0.2040 0.1372 0.108 Uiso 1 1 calc R . .
C3 C -0.1699(6) 0.0558(5) -0.2350(6) 0.095(2) Uani 1 1 d . . .
C5 C 0.0715(7) 0.0230(6) -0.0954(6) 0.108(3) Uani 1 1 d . . .
H5 H 0.1140 0.0049 -0.0543 0.130 Uiso 1 1 calc R . .
C2 C -0.3238(8) 0.0912(7) -0.3292(6) 0.119(4) Uani 1 1 d . . .
H2 H -0.3690 0.1147 -0.3654 0.142 Uiso 1 1 calc R . .
C21 C 0.4832(11) 0.2235(8) 0.4183(7) 0.147(5) Uani 1 1 d . . .
H21 H 0.4787 0.2546 0.4559 0.177 Uiso 1 1 calc R . .
C1 C -0.3476(8) 0.0369(6) -0.2910(7) 0.114(3) Uani 1 1 d . . .
H1 H -0.4105 0.0194 -0.3018 0.137 Uiso 1 1 calc R . .
C18 C 0.3249(6) -0.1166(5) 0.0726(4) 0.080(2) Uani 1 1 d . . .
C24 C 0.4207(6) 0.1413(5) 0.2318(4) 0.081(2) Uani 1 1 d . . .
N1 N 0.3642(4) 0.0912(3) -0.0677(3) 0.0668(13) Uani 1 1 d . . .
O1 O 0.4374(3) 0.0490(3) -0.0335(2) 0.0673(11) Uani 1 1 d . . .
O5 O 0.3274(4) 0.1059(3) 0.0801(3) 0.0795(13) Uani 1 1 d . . .
O4 O 0.4600(4) 0.0856(3) 0.2122(3) 0.0800(13) Uani 1 1 d . . .
O7 O 0.5246(4) 0.1564(3) 0.0826(3) 0.0881(15) Uani 1 1 d . . .
O6 O 0.6363(4) 0.0471(3) 0.1643(3) 0.0861(15) Uani 1 1 d . . .
O2 O 0.4930(4) -0.0722(3) 0.1763(3) 0.0805(13) Uani 1 1 d . . .
O3 O 0.3427(4) -0.0542(3) 0.0535(3) 0.0762(13) Uani 1 1 d . . .
F1 F 0.2246(6) -0.1322(4) -0.0455(4) 0.155(3) Uani 1 1 d . . .
F2 F 0.1551(5) -0.1208(6) 0.0362(5) 0.182(4) Uani 1 1 d . . .
F3 F 0.2251(6) -0.2193(4) 0.0268(5) 0.184(4) Uani 1 1 d . . .
F4 F 0.2384(6) 0.2374(6) 0.0238(6) 0.192(4) Uani 1 1 d . . .
F5 F 0.1477(5) 0.1567(4) 0.0359(5) 0.156(3) Uani 1 1 d . . .
F6 F 0.1769(5) 0.2424(5) 0.1099(5) 0.177(4) Uani 1 1 d . . .
S2 S -0.2031(2) 0.11584(19) -0.3072(2) 0.1372(12) Uani 1 1 d . . .
S1 S -0.26351(19) -0.00065(19) -0.22247(18) 0.1167(9) Uani 1 1 d . . .
S3 S -0.0448(2) -0.0101(2) -0.1212(2) 0.1275(11) Uani 1 1 d . . .
S4 S 0.01566(19) 0.10406(18) -0.21090(18) 0.1257(11) Uani 1 1 d . . .
S5 S 0.5978(3) -0.1444(3) 0.3035(2) 0.1744(17) Uani 1 1 d . . .
S6 S 0.5556(3) 0.1213(3) 0.3570(2) 0.1600(15) Uani 1 1 d . . .
Nd1 Nd 0.47170(3) 0.033226(19) 0.099825(19) 0.06205(15) Uani 1 1 d . . .
C31 C 0.7717(14) 0.0870(11) 0.2461(9) 0.071(5) Uani 0.506(11) 1 d P . .
C35 C 0.5831(13) 0.2723(10) 0.1088(11) 0.073(5) Uani 0.506(11) 1 d P . .
S7 S 0.7904(7) -0.0029(7) 0.2862(5) 0.156(4) Uani 0.506(11) 1 d P A 1
F7 F 0.647(3) 0.3168(13) 0.134(2) 0.231(16) Uani 0.506(11) 1 d P A 1
F8 F 0.585(3) 0.2868(10) 0.0389(17) 0.253(16) Uani 0.506(11) 1 d P A 1
F9 F 0.524(3) 0.2925(10) 0.1080(15) 0.215(14) Uani 0.506(11) 1 d P A 1
C28 C 0.902(3) 0.009(2) 0.343(3) 0.23(2) Uani 0.506(11) 1 d P A 1
H28 H 0.9370 -0.0257 0.3744 0.271 Uiso 0.506(11) 1 calc PR A 1
C30 C 0.8579(17) 0.1260(15) 0.2805(16) 0.117(8) Uani 0.506(11) 1 d P A 1
H30 H 0.8715 0.1746 0.2733 0.141 Uiso 0.506(11) 1 calc PR A 1
C29 C 0.9271(18) 0.069(2) 0.3344(18) 0.166(13) Uani 0.506(11) 1 d P A 1
H29 H 0.9882 0.0841 0.3594 0.199 Uiso 0.506(11) 1 calc PR A 1
F7A F 0.8319(10) 0.0525(17) 0.2264(14) 0.221(16) Uani 0.494(11) 1 d P A 2
F9A F 0.801(2) 0.1401(15) 0.2932(17) 0.29(2) Uani 0.494(11) 1 d P A 2
F8A F 0.758(2) 0.055(2) 0.281(2) 0.29(3) Uani 0.494(11) 1 d P A 2
S7A S 0.4721(8) 0.3067(4) 0.0459(9) 0.173(5) Uani 0.494(11) 1 d P A 2
C29A C 0.588(3) 0.4074(14) 0.105(2) 0.174(14) Uani 0.494(11) 1 d P A 2
H29A H 0.6146 0.4532 0.1171 0.209 Uiso 0.494(11) 1 calc PR A 2
C28A C 0.504(3) 0.3991(14) 0.053(2) 0.185(15) Uani 0.494(11) 1 d P A 2
H28A H 0.4689 0.4366 0.0262 0.222 Uiso 0.494(11) 1 calc PR A 2
C30A C 0.633(3) 0.3427(15) 0.139(2) 0.104(8) Uani 0.494(11) 1 d P A 2
H30A H 0.6877 0.3437 0.1764 0.125 Uiso 0.494(11) 1 calc PR A 2

loop_
_atom_site_aniso_label
_atom_site_aniso_U_11
_atom_site_aniso_U_22
_atom_site_aniso_U_33
_atom_site_aniso_U_23
_atom_site_aniso_U_13
_atom_site_aniso_U_12
C26 0.080(5) 0.095(6) 0.080(5) -0.007(4) 0.017(4) 0.013(4)
C7 0.074(4) 0.080(5) 0.074(4) 0.008(4) 0.012(3) 0.014(4)
C16 0.082(5) 0.078(5) 0.079(5) 0.009(4) 0.025(4) 0.008(4)
C11 0.071(4) 0.073(4) 0.071(4) 0.002(3) 0.008(3) 0.010(3)
C23 0.090(5) 0.108(6) 0.083(5) -0.018(5) 0.026(4) -0.009(5)
C34 0.107(6) 0.084(5) 0.094(6) -0.018(5) 0.035(5) -0.024(5)
C20 0.126(9) 0.168(12) 0.102(8) -0.047(8) 0.011(7) -0.010(8)
C6 0.070(4) 0.093(6) 0.085(5) 0.005(4) 0.012(4) 0.013(4)
C33 0.089(6) 0.101(7) 0.111(7) -0.025(6) 0.017(5) -0.026(5)
C22 0.131(7) 0.102(6) 0.058(4) -0.044(4) 0.001(4) -0.007(5)
C27 0.105(7) 0.110(7) 0.097(7) -0.008(6) 0.029(6) 0.022(6)
C32 0.076(5) 0.118(7) 0.092(6) -0.024(5) 0.024(4) -0.006(5)
C4 0.078(5) 0.101(6) 0.119(7) 0.020(5) 0.022(5) 0.004(4)
C25 0.110(6) 0.086(5) 0.084(5) -0.015(4) 0.026(5) 0.014(5)
C14 0.112(6) 0.088(5) 0.103(6) 0.063(5) 0.031(5) 0.029(5)
C10 0.091(5) 0.079(5) 0.090(5) 0.013(4) 0.022(4) 0.000(4)
C12 0.128(11) 0.26(2) 0.168(14) 0.140(15) 0.036(10) 0.047(12)
C9 0.111(7) 0.075(5) 0.111(7) 0.022(5) 0.003(6) 0.017(5)
C13 0.172(14) 0.214(18) 0.170(14) 0.127(14) 0.053(12) 0.054(13)
C19 0.102(7) 0.090(6) 0.108(7) 0.001(5) 0.008(5) -0.037(5)
C15 0.090(6) 0.100(6) 0.099(6) 0.026(5) 0.025(5) 0.018(5)
C8 0.084(5) 0.085(5) 0.098(6) 0.018(5) 0.014(4) 0.018(4)
C17 0.102(6) 0.068(4) 0.100(6) 0.021(4) 0.024(5) -0.007(4)
C3 0.079(5) 0.093(6) 0.113(7) 0.004(5) 0.022(5) 0.000(4)
C5 0.080(6) 0.132(9) 0.111(8) 0.027(6) 0.018(5) 0.010(5)
C2 0.100(7) 0.135(9) 0.113(8) 0.025(7) 0.009(6) -0.030(6)
C21 0.165(12) 0.157(12) 0.111(9) -0.058(8) 0.015(8) -0.012(10)
C1 0.080(6) 0.136(9) 0.121(8) -0.015(7) 0.013(5) -0.010(5)
C18 0.080(5) 0.082(5) 0.076(5) -0.004(4) 0.016(4) -0.009(4)
C24 0.089(5) 0.086(5) 0.068(4) -0.014(4) 0.024(4) -0.005(4)
N1 0.080(4) 0.062(3) 0.057(3) 0.007(2) 0.012(3) 0.014(3)
O1 0.069(3) 0.071(3) 0.061(3) 0.006(2) 0.012(2) 0.012(2)
O5 0.079(3) 0.082(3) 0.078(3) -0.014(3) 0.018(2) 0.012(3)
O4 0.084(3) 0.091(4) 0.065(3) -0.010(3) 0.017(2) 0.008(3)
O7 0.101(4) 0.073(3) 0.086(3) 0.000(3) 0.012(3) -0.016(3)
O6 0.075(3) 0.087(4) 0.092(4) -0.021(3) 0.010(3) -0.003(3)
O2 0.085(3) 0.081(3) 0.070(3) 0.009(3) 0.007(2) -0.002(3)
O3 0.075(3) 0.075(3) 0.073(3) 0.008(2) 0.007(2) -0.012(2)
F1 0.163(6) 0.176(7) 0.106(5) -0.006(4) -0.009(4) -0.074(5)
F2 0.090(4) 0.246(10) 0.203(9) -0.047(7) 0.021(5) -0.038(5)
F3 0.189(7) 0.092(4) 0.223(9) 0.007(5) -0.047(6) -0.047(5)
F4 0.170(7) 0.208(9) 0.203(9) 0.104(7) 0.054(6) 0.089(7)
F5 0.112(4) 0.141(6) 0.183(7) -0.024(5) -0.026(5) 0.041(4)
F6 0.144(5) 0.208(8) 0.167(6) -0.067(6) 0.011(5) 0.092(5)
S2 0.0954(17) 0.140(2) 0.156(3) 0.055(2) -0.0113(17) -0.0290(16)
S1 0.0877(15) 0.126(2) 0.136(2) 0.0241(19) 0.0261(15) -0.0135(15)
S3 0.0916(17) 0.141(2) 0.152(3) 0.059(2) 0.0328(17) 0.0042(16)
S4 0.0856(15) 0.140(2) 0.134(2) 0.0563(19) -0.0092(14) -0.0162(15)
S5 0.155(3) 0.206(4) 0.145(3) 0.069(3) 0.003(3) 0.033(3)
S6 0.163(3) 0.195(4) 0.107(2) -0.032(2) 0.003(2) -0.016(3)
Nd1 0.0664(2) 0.0584(2) 0.0585(2) -0.00228(15) 0.00921(15) 0.00068(15)
C31 0.059(9) 0.080(10) 0.064(8) -0.027(8) -0.002(7) -0.009(8)
C35 0.080(10) 0.051(9) 0.083(10) -0.008(7) 0.009(9) -0.014(7)
S7 0.110(5) 0.186(9) 0.146(7) -0.023(6) -0.019(5) 0.004(6)
F7 0.22(3) 0.098(17) 0.35(4) -0.029(18) 0.03(2) -0.076(18)
F8 0.45(5) 0.097(11) 0.26(3) 0.013(14) 0.18(3) -0.052(19)
F9 0.27(3) 0.097(12) 0.21(2) 0.043(13) -0.07(3) -0.050(15)
C28 0.15(3) 0.18(3) 0.29(5) 0.03(4) -0.06(3) -0.07(3)
C30 0.092(15) 0.105(16) 0.132(18) -0.014(14) -0.018(14) -0.028(13)
C29 0.086(15) 0.21(3) 0.18(3) -0.04(3) -0.019(16) -0.012(19)
F7A 0.071(8) 0.33(3) 0.23(2) -0.15(2) -0.032(11) 0.057(13)
F9A 0.22(2) 0.23(2) 0.30(3) -0.18(2) -0.16(2) 0.091(19)
F8A 0.18(3) 0.25(4) 0.34(5) -0.10(3) -0.16(3) 0.10(2)
S7A 0.172(8) 0.084(4) 0.246(14) 0.006(6) 0.019(8) -0.009(4)
C29A 0.19(3) 0.075(16) 0.26(4) -0.02(2) 0.05(3) -0.036(18)
C28A 0.26(4) 0.074(15) 0.23(4) -0.005(19) 0.07(3) -0.04(2)
C30A 0.123(18) 0.063(16) 0.125(18) -0.033(13) 0.026(14) -0.010(13)

loop_
_atom_type_symbol
_atom_type_description
_atom_type_scat_dispersion_real
_atom_type_scat_dispersion_imag
_atom_type_scat_source
C C 0.0033 0.0016 'International Tables Vol C Tables 4.2.6.8 and 6.1.1.4'
H H 0.0000 0.0000 'International Tables Vol C Tables 4.2.6.8 and 6.1.1.4'
N N 0.0061 0.0033 'International Tables Vol C Tables 4.2.6.8 and 6.1.1.4'
O O 0.0106 0.0060 'International Tables Vol C Tables 4.2.6.8 and 6.1.1.4'
F F 0.0171 0.0103 'International Tables Vol C Tables 4.2.6.8 and 6.1.1.4'
S S 0.1246 0.1234 'International Tables Vol C Tables 4.2.6.8 and 6.1.1.4'
Nd Nd -0.1943 3.0179 'International Tables Vol C Tables 4.2.6.8 and 6.1.1.4'

loop_
_geom_angle_atom_site_label_1
_geom_angle_atom_site_label_2
_geom_angle_atom_site_label_3
_geom_angle
_geom_angle_site_symmetry_3
O5 C26 C25 130.0(8) .
O5 C26 C27 111.9(7) .
C25 C26 C27 118.0(8) .
C8 C7 C11 118.1(8) .
C8 C7 C6 122.9(7) .
C11 C7 C6 119.0(7) .
O2 C16 C17 124.0(7) .
O2 C16 C15 115.5(8) .
C17 C16 C15 120.4(8) .
N1 C11 C7 121.0(7) .
C24 C23 C22 124.4(8) .
C24 C23 S6 118.1(7) .
C22 C23 S6 117.5(6) .
O7 C34 C35 118.9(12) .
O7 C34 C33 126.1(9) .
C35 C34 C33 114.9(11) .
C21 C20 S6 117.1(10) .
C5 C6 C7 125.6(8) .
C5 C6 S4 116.4(7) .
C7 C6 S4 117.8(6) .
C32 C33 C34 121.5(8) .
C21 C22 C23 96.8(9) .
F6 C27 F5 108.2(9) .
F6 C27 F4 104.2(11) .
F5 C27 F4 101.1(10) .
F6 C27 C26 116.3(9) .
F5 C27 C26 114.3(9) .
F4 C27 C26 111.2(9) .
O6 C32 C33 128.3(9) .
O6 C32 C31 117.9(12) .
C33 C32 C31 113.8(11) .
C3 C4 S4 123.3(8) .
C3 C4 S3 123.0(8) .
S4 C4 S3 113.7(5) .
C26 C25 C24 123.9(8) .
C13 C14 C15 94.8(10) .
N1 C10 C9 119.6(8) .
C13 C12 S5 114.7(12) .
C10 C9 C8 120.1(9) .
C12 C13 C14 118.2(12) .
F3 C19 F1 109.8(10) .
F3 C19 F2 106.7(10) .
F1 C19 F2 101.0(10) .
F3 C19 C18 116.5(9) .
F1 C19 C18 112.3(8) .
F2 C19 C18 109.3(9) .
C16 C15 C14 123.0(8) .
C16 C15 S5 117.9(7) .
C14 C15 S5 119.1(7) .
C7 C8 C9 119.6(8) .
C18 C17 C16 122.4(7) .
C4 C3 S2 122.5(8) .
C4 C3 S1 123.2(8) .
S2 C3 S1 114.2(5) .
C6 C5 S3 119.6(8) .
C1 C2 S2 115.8(9) .
C20 C21 C22 117.5(11) .
C2 C1 S1 120.1(9) .
O3 C18 C17 130.2(7) .
O3 C18 C19 113.1(7) .
C17 C18 C19 116.7(8) .
O4 C24 C25 122.2(7) .
O4 C24 C23 116.1(8) .
C25 C24 C23 121.6(8) .
C11 N1 C10 121.5(6) .
C11 N1 O1 119.1(6) .
C10 N1 O1 119.3(6) .
N1 O1 Nd1 120.2(4) .
N1 O1 Nd1 122.7(4) 3_655
Nd1 O1 Nd1 116.34(17) 3_655
C26 O5 Nd1 131.6(5) .
C24 O4 Nd1 136.1(5) .
C34 O7 Nd1 131.8(6) .
C32 O6 Nd1 132.5(6) .
C16 O2 Nd1 139.5(5) .
C18 O3 Nd1 133.4(5) .
C2 S2 C3 95.3(5) .
C1 S1 C3 94.5(5) .
C5 S3 C4 94.2(5) .
C6 S4 C4 95.7(5) .
C12 S5 C15 92.9(9) .
C20 S6 C23 91.1(7) .
O4 Nd1 O6 76.57(19) .
O4 Nd1 O2 78.87(19) .
O6 Nd1 O2 78.9(2) .
O4 Nd1 O5 71.12(17) .
O6 Nd1 O5 136.16(18) .
O2 Nd1 O5 121.43(19) .
O4 Nd1 O7 80.6(2) .
O6 Nd1 O7 70.8(2) .
O2 Nd1 O7 146.57(18) .
O5 Nd1 O7 75.3(2) .
O4 Nd1 O3 112.31(19) .
O6 Nd1 O3 144.98(19) .
O2 Nd1 O3 70.38(17) .
O5 Nd1 O3 76.32(19) .
O7 Nd1 O3 142.56(18) .
O4 Nd1 O1 146.09(16) .
O6 Nd1 O1 116.20(19) .
O2 Nd1 O1 132.82(17) .
O5 Nd1 O1 79.86(16) .
O7 Nd1 O1 75.27(17) .
O3 Nd1 O1 76.14(16) .
O4 Nd1 O1 147.74(16) 3_655
O6 Nd1 O1 76.11(17) 3_655
O2 Nd1 O1 79.34(17) 3_655
O5 Nd1 O1 141.09(16) 3_655
O7 Nd1 O1 106.00(18) 3_655
O3 Nd1 O1 81.97(18) 3_655
O1 Nd1 O1 63.66(17) 3_655
F8A C31 F7A 100(4) .
F8A C31 F9A 94(3) .
F7A C31 F9A 118(2) .
F8A C31 C32 108(3) .
F7A C31 C32 116.0(15) .
F9A C31 C32 115.9(18) .
F8A C31 C30 107(3) .
F7A C31 C30 78.7(18) .
F9A C31 C30 39.6(16) .
C32 C31 C30 138.3(19) .
F8A C31 S7 34(3) .
F7A C31 S7 67(2) .
F9A C31 S7 113.3(19) .
C32 C31 S7 118.1(12) .
C30 C31 S7 103.7(16) .
F9 C35 F7 109(3) .
F9 C35 F8 98(3) .
F7 C35 F8 94(3) .
F9 C35 C34 113(2) .
F7 C35 C34 126(2) .
F8 C35 C34 111.2(15) .
F9 C35 C30A 90(2) .
F7 C35 C30A 19(3) .
F8 C35 C30A 95(2) .
C34 C35 C30A 141(2) .
F9 C35 S7A 38(2) .
F7 C35 S7A 118(2) .
F8 C35 S7A 61.2(17) .
C34 C35 S7A 116.2(12) .
C30A C35 S7A 101.6(18) .
C28 S7 C31 99.9(17) .
C35 F7 F9 29.4(14) .
C35 F8 F9 31.3(11) .
C35 F9 F8 51(3) .
C35 F9 F7 41.5(19) .
F8 F9 F7 66(2) .
C29 C28 S7 107(3) .
C31 C30 C29 107(2) .
C28 C29 C30 122(3) .
C31 F7A F8A 34.3(15) .
C31 F9A F8A 34.3(18) .
C31 F8A F7A 46(4) .
C31 F8A F9A 52(3) .
F7A F8A F9A 81(3) .
C28A S7A C35 96.5(18) .
C28A C29A C30A 117(3) .
C29A C28A S7A 109(3) .
C29A C30A C35 115(3) .

loop_
_geom_bond_atom_site_label_1
_geom_bond_atom_site_label_2
_geom_bond_distance
_geom_bond_site_symmetry_2
C26 O5 1.254(9) .
C26 C25 1.346(11) .
C26 C27 1.520(13) .
C7 C8 1.353(11) .
C7 C11 1.404(10) .
C7 C6 1.472(11) .
C16 O2 1.261(9) .
C16 C17 1.392(12) .
C16 C15 1.495(11) .
C11 N1 1.316(9) .
C23 C24 1.466(11) .
C23 C22 1.593(12) .
C23 S6 1.690(10) .
C34 O7 1.261(10) .
C34 C35 1.40(2) .
C34 C33 1.405(14) .
C20 C21 1.362(18) .
C20 S6 1.628(12) .
C6 C5 1.334(13) .
C6 S4 1.732(8) .
C33 C32 1.394(14) .
C22 C21 1.522(15) .
C27 F6 1.274(11) .
C27 F5 1.300(12) .
C27 F4 1.310(13) .
C32 O6 1.237(10) .
C32 C31 1.44(2) .
C4 C3 1.331(12) .
C4 S4 1.759(10) .
C4 S3 1.775(10) .
C25 C24 1.414(12) .
C14 C13 1.559(19) .
C14 C15 1.584(13) .
C10 N1 1.337(10) .
C10 C9 1.365(11) .
C12 C13 1.41(2) .
C12 S5 1.602(14) .
C9 C8 1.386(13) .
C19 F3 1.268(11) .
C19 F1 1.311(12) .
C19 F2 1.341(13) .
C19 C18 1.547(11) .
C15 S5 1.688(11) .
C17 C18 1.378(11) .
C3 S2 1.737(10) .
C3 S1 1.752(10) .
C5 S3 1.727(11) .
C2 C1 1.325(15) .
C2 S2 1.733(10) .
C1 S1 1.694(12) .
C18 O3 1.247(9) .
C24 O4 1.264(9) .
N1 O1 1.339(7) .
O1 Nd1 2.484(5) .
O1 Nd1 2.518(5) 3_655
O5 Nd1 2.408(5) .
O4 Nd1 2.388(5) .
O7 Nd1 2.430(5) .
O6 Nd1 2.391(5) .
O2 Nd1 2.396(5) .
O3 Nd1 2.443(5) .
Nd1 O1 2.518(5) 3_655
C31 F8A 0.95(5) .
C31 F7A 1.20(3) .
C31 F9A 1.32(3) .
C31 C30 1.44(3) .
C31 S7 1.81(2) .
C35 F9 0.92(4) .
C35 F7 1.24(3) .
C35 F8 1.36(4) .
C35 C30A 1.52(3) .
C35 S7A 1.85(2) .
S7 C28 1.71(3) .
F7 F9 1.76(5) .
F8 F9 1.75(4) .
C28 C29 1.18(5) .
C30 C29 1.63(4) .
F7A F8A 1.65(6) .
F9A F8A 1.68(5) .
S7A C28A 1.75(3) .
C29A C28A 1.36(5) .
C29A C30A 1.43(5) .
